data_4003843
loop_
_publ_author_name
'Varela, Aurea'
'G\'omez-Recio, Isabel'
'Serrador, Laura'
'Hernando, Mar\'ia'
'Matesanz, Emilio'
'Torres-Pardo, Almudena'
'Fern\'andez-D\'iaz, Mar\'ia Teresa'
'Mart\'inez, Jose L.'
'Gonell, Francisco'
'Rousse, Gwenaelle'
'Sanchez, Cl\'ement'
'Laberty-Robert, Christel'
'Portehault, David'
'Gonz\'alez-Calbet, Jos\'e M.'
'Parras, Marina'

_publ_section_title
;
 Hydroxyapatites as Versatile Inorganic Hosts of Unusual Pentavalent
 Manganese Cations
;
_journal_issue 24
_journal_name_full 'Chemistry of Materials'
_journal_page_first 10584
_journal_page_last 10593
_journal_paper_doi 10.1021/acs.chemmater.0c03673
_journal_volume 32
_journal_year 2020
_chemical_formula_structural Sr5(Mn0.947Si0.053O4)3(OH)0.84
_chemical_formula_sum 'H0.84 Mn2.841 O12.84 Si0.159 Sr5'
_chemical_formula_weight 804.97
_space_group_IT_number 176
_space_group_name_Hall '-P 6c'
_space_group_name_H-M_alt 'P 63/m'
_symmetry_cell_setting hexagonal
_symmetry_space_group_name_Hall '-P 6c'
_symmetry_space_group_name_H-M 'P 63/m'
_cell_angle_alpha 90.0000
_cell_angle_beta 90.0000
_cell_angle_gamma 120.000
_cell_formula_units_Z 2
_cell_length_a 9.95720(16)
_cell_length_b 9.95720(16)
_cell_length_c 7.44779(16)
_cell_measurement_temperature 300
_cell_volume 639.49(2)
_computing_structure_refinement FULLPROF
_diffrn_ambient_temperature 300
_diffrn_measurement_device_type 'High-resolution two-axis diffractometer'
_diffrn_radiation_monochromator Ge[115]
_diffrn_radiation_type neutron
_diffrn_radiation_wavelength 1.59400
_diffrn_source 'nuclear reactor'
_diffrn_source_type 'D2B Institute Laue Langevin'
_exptl_crystal_density_diffrn 4.148
_exptl_crystal_description prism
_pd_char_colour green
_pd_instr_location ' 'Institute Laue Langevin, Grenoble (France)''
_pd_meas_2theta_range_inc 0.050018
_pd_meas_2theta_range_max 159.95000
_pd_meas_2theta_range_min 0.05000
_pd_meas_number_of_points 3199
_pd_proc_2theta_range_inc 0.050018
_pd_proc_2theta_range_max 159.9511
_pd_proc_2theta_range_min 0.0511
_pd_proc_ls_pref_orient_corr ' ?'
_pd_proc_ls_prof_R_factor 1.2747
_pd_proc_ls_prof_wR_expected 1.0452
_pd_proc_ls_prof_wR_factor 1.6980
_pd_proc_wavelength 1.594000
_pd_spec_mounting ' ?'
_pd_spec_mount_mode transmission
_pd_spec_shape cylinder
_refine_ls_goodness_of_fit_all 1.6
_refine_ls_number_parameters 26
_refine_ls_number_reflns 483
_refine_ls_number_restraints 1
_refine_ls_R_I_factor 2.7310
_cod_data_source_file cm0c03673_si_005.cif
_cod_data_source_block HApMnSi
_cod_depositor_comments
;
The following automatic conversions were performed:

data item '_symmetry_cell_setting' value 'Hexagonal' was changed to
'hexagonal' in accordance with the
/home/data/users/saulius/crontab/automatic-downloads/rss-feeds/ACS/lib/dictionaries/cif_core.dic
dictionary named 'cif_core.dic' version 2.4.2 last updated on
2011-04-26.

Automatic conversion script
Id: cif_fix_values 7556 2019-12-06 15:28:31Z antanas 

 Adding full bibliography for 4003840--4003843.cif.
;
_cod_original_cell_volume 639.488(20)
_cod_database_code 4003843
_pd_proc_ls_prof_cr_factor 8.4073
_pd_proc_ls_prof_cwr_factor 8.8286
_pd_proc_ls_prof_cwr_expected 5.4343
_pd_proc_ls_prof_chi2 2.6394
_pd_proc_ls_prof_echi2 2.6394

loop_
_symmetry_equiv_pos_as_xyz
x,y,z
x-y,x,z+1/2
-y,x-y,z
-x,-y,z+1/2
-x+y,-x,z
y,-x+y,z+1/2
-x,-y,-z
-x+y,-x,-z+1/2
y,-x+y,-z
x,y,-z+1/2
x-y,x,-z
-y,x-y,-z+1/2

loop_
_atom_site_label
_atom_site_fract_x
_atom_site_fract_y
_atom_site_fract_z
_atom_site_U_iso_or_equiv
_atom_site_occupancy
_atom_site_adp_type
_atom_site_type_symbol
Sr1 0.33333 0.66666 0.0040(5) 0.0173(8) 1.00000 Uiso Sr
Sr2 0.2403(4) 0.9862(4) 0.25000 0.0160(5) 1.00000 Uiso Sr
Mn 0.3994(7) 0.3646(6) 0.25000 0.0146(18) 0.947(6) Uiso Mn
Si 0.3994(7) 0.3646(6) 0.25000 0.0146(18) 0.053(6) Uiso Si
O1 0.3231(4) 0.4841(5) 0.25000 0.0177(7) 1.00000 Uiso O
O2 0.5923(4) 0.4674(4) 0.25000 0.0200(9) 1.00000 Uiso O
O3 0.3446(3) 0.2502(3) 0.0699(3) 0.0255(6) 1.00000 Uiso O
OH 0.00000 0.00000 0.1871(11) 0.031(3) 0.421(9) Uiso O
H 0.00000 0.00000 0.0596(17) 0.031(3) 0.421(9) Uiso H

loop_
_atom_type_symbol
_atom_type_scat_length_neutron
_atom_type_scat_source
O 0.58030 V.F._Sears_Neutron_News_3_26_(1992)
H -0.37390 V.F._Sears_Neutron_News_3_26_(1992)
Sr 0.70200 V.F._Sears_Neutron_News_3_26_(1992)
Mn -0.37300 V.F._Sears_Neutron_News_3_26_(1992)
Si 0.41490 V.F._Sears_Neutron_News_3_26_(1992)

loop_
_geom_angle_atom_site_label_1
_geom_angle_atom_site_label_2
_geom_angle_atom_site_label_3
_geom_angle
_geom_angle_site_symmetry_1
_geom_angle_site_symmetry_3
_geom_angle_publ_flag
O1 Sr2 O2 102.6(2) 5_565 3_665 ?
O1 Sr2 O3 148.5(3) 5_565 1_565 ?
O1 Sr2 O3 71.47(18) 5_565 6_565 ?
O1 Sr2 O3 71.47(18) 5_565 9_565 ?
O1 Sr2 O3 148.5(3) 5_565 10_565 ?
O1 Sr2 OH 108.1(3) 5_565 1_565 ?
O1 Sr2 OH 108.1(3) 5_565 8_565 ?
O1 Sr2 H 105.9(3) 5_565 1_565 ?
O1 Sr2 H 105.9(3) 5_565 8_565 ?
O2 Sr2 O3 71.6(2) 3_665 1_565 ?
O2 Sr2 O3 87.50(16) 3_665 6_565 ?
O2 Sr2 O3 87.50(16) 3_665 9_565 ?
O2 Sr2 O3 71.6(2) 3_665 10_565 ?
O2 Sr2 OH 147.3(2) 3_665 1_565 ?
O2 Sr2 OH 147.3(2) 3_665 8_565 ?
O2 Sr2 H 137.9(3) 3_665 1_565 ?
O2 Sr2 H 137.9(3) 3_665 8_565 ?
O3 Sr2 O3 136.96(19) 1_565 6_565 ?
O3 Sr2 O3 77.33(16) 1_565 9_565 ?
O3 Sr2 O3 60.65(14) 1_565 10_565 ?
O3 Sr2 OH 76.30(16) 1_565 1_565 ?
O3 Sr2 OH 87.2(2) 1_565 8_565 ?
O3 Sr2 H 67.82(18) 1_565 1_565 ?
O3 Sr2 H 97.2(3) 1_565 8_565 ?
O3 Sr2 O3 140.47(16) 6_565 9_565 ?
O3 Sr2 O3 77.33(16) 6_565 10_565 ?
O3 Sr2 OH 112.5(3) 6_565 1_565 ?
O3 Sr2 OH 91.8(2) 6_565 8_565 ?
O3 Sr2 H 130.7(4) 6_565 1_565 ?
O3 Sr2 H 73.3(2) 6_565 8_565 ?
O3 Sr2 O3 136.96(19) 9_565 10_565 ?
O3 Sr2 OH 91.8(2) 9_565 1_565 ?
O3 Sr2 OH 112.5(3) 9_565 8_565 ?
O3 Sr2 H 73.3(2) 9_565 1_565 ?
O3 Sr2 H 130.7(4) 9_565 8_565 ?
O3 Sr2 OH 87.2(2) 10_565 1_565 ?
O3 Sr2 OH 76.30(16) 10_565 8_565 ?
O3 Sr2 H 97.2(3) 10_565 1_565 ?
O3 Sr2 H 67.82(18) 10_565 8_565 ?
H Sr2 H 59.8(4) 1_565 8_565 ?
O1 Sr1 O1 74.0(2) 1_555 3_665 ?
O1 Sr1 O1 74.0(3) 1_555 5_565 ?
O1 Sr1 O2 125.0(2) 1_555 2_554 ?
O1 Sr1 O2 94.37(14) 1_555 4_664 ?
O1 Sr1 O2 154.9(2) 1_555 6_564 ?
O1 Sr1 O3 89.10(15) 1_555 7_665 ?
O1 Sr1 O3 141.9(3) 1_555 9_565 ?
O1 Sr1 O3 68.52(13) 1_555 11_555 ?
O1 Sr1 O1 73.96(18) 3_665 5_565 ?
O1 Sr1 O2 154.87(17) 3_665 2_554 ?
O1 Sr1 O2 124.96(18) 3_665 4_664 ?
O1 Sr1 O2 94.37(12) 3_665 6_564 ?
O1 Sr1 O3 68.52(15) 3_665 7_665 ?
O1 Sr1 O3 89.10(18) 3_665 9_565 ?
O1 Sr1 O3 141.86(17) 3_665 11_555 ?
O1 Sr1 O2 94.37(13) 5_565 2_554 ?
O1 Sr1 O2 154.9(3) 5_565 4_664 ?
O1 Sr1 O2 124.96(16) 5_565 6_564 ?
O1 Sr1 O3 141.9(2) 5_565 7_665 ?
O1 Sr1 O3 68.52(15) 5_565 9_565 ?
O1 Sr1 O3 89.10(18) 5_565 11_555 ?
O2 Sr1 O2 73.8(2) 2_554 4_664 ?
O2 Sr1 O2 73.84(15) 2_554 6_564 ?
O2 Sr1 O3 122.8(2) 2_554 7_665 ?
O2 Sr1 O3 65.80(14) 2_554 9_565 ?
O2 Sr1 O3 57.48(13) 2_554 11_555 ?
O2 Sr1 O2 73.84(20) 4_664 6_564 ?
O2 Sr1 O3 57.48(13) 4_664 7_665 ?
O2 Sr1 O3 122.8(2) 4_664 9_565 ?
O2 Sr1 O3 65.81(13) 4_664 11_555 ?
O2 Sr1 O3 65.80(16) 6_564 7_665 ?
O2 Sr1 O3 57.48(15) 6_564 9_565 ?
O2 Sr1 O3 122.84(16) 6_564 11_555 ?
O3 Sr1 O3 116.57(19) 7_665 9_565 ?
O3 Sr1 O3 116.57(13) 7_665 11_555 ?
O3 Sr1 O3 116.57(16) 9_565 11_555 ?
O1 Mn O2 110.6(5) 1_555 1_555 ?
O1 Mn O3 111.7(5) 1_555 1_555 ?
O1 Mn O3 111.7(5) 1_555 10_555 ?
O2 Mn O3 107.7(3) 1_555 1_555 ?
O2 Mn O3 107.7(3) 1_555 10_555 ?
O3 Mn O3 107.3(3) 1_555 10_555 ?
O1 Si O2 110.6(5) 1_555 1_555 ?
O1 Si O3 111.7(5) 1_555 1_555 ?
O1 Si O3 111.7(5) 1_555 10_555 ?
O2 Si O3 107.7(3) 1_555 1_555 ?
O2 Si O3 107.7(3) 1_555 10_555 ?
O3 Si O3 107.3(3) 1_555 10_555 ?
Sr2 O1 Sr1 102.78(17) 3_665 1_555 ?
Sr2 O1 Sr1 102.78(17) 3_665 8_565 ?
Sr2 O1 Mn 97.0(5) 3_665 1_555 ?
Sr2 O1 Si 97.0(5) 3_665 1_555 ?
Sr2 O1 O2 131.3(3) 3_665 1_555 ?
Sr2 O1 O3 80.1(2) 3_665 1_555 ?
Sr2 O1 O3 80.1(2) 3_665 10_555 ?
Sr1 O1 Sr1 92.0(2) 1_555 8_565 ?
Sr1 O1 Mn 128.8(5) 1_555 1_555 ?
Sr1 O1 Si 128.8(5) 1_555 1_555 ?
Sr1 O1 O2 110.4(2) 1_555 1_555 ?
Sr1 O1 O3 104.94(19) 1_555 1_555 ?
Sr1 O1 O3 161.9(2) 1_555 10_555 ?
Sr1 O1 Mn 128.8(5) 8_565 1_555 ?
Sr1 O1 Si 128.8(5) 8_565 1_555 ?
Sr1 O1 O2 110.4(2) 8_565 1_555 ?
Sr1 O1 O3 161.9(2) 8_565 1_555 ?
Sr1 O1 O3 104.94(19) 8_565 10_555 ?
O2 O1 O3 57.89(19) 1_555 1_555 ?
O2 O1 O3 57.89(19) 1_555 10_555 ?
O3 O1 O3 57.54(18) 1_555 10_555 ?
Sr2 O2 Sr1 115.1(2) 5_565 2_655 ?
Sr2 O2 Sr1 115.1(2) 5_565 7_665 ?
Sr2 O2 Mn 123.9(4) 5_565 1_555 ?
Sr2 O2 Si 123.9(4) 5_565 1_555 ?
Sr2 O2 O1 88.7(2) 5_565 1_555 ?
Sr2 O2 O3 135.37(19) 5_565 1_555 ?
Sr2 O2 O3 135.37(19) 5_565 10_555 ?
Sr1 O2 Sr1 92.2(2) 2_655 7_665 ?
Sr1 O2 Mn 102.7(4) 2_655 1_555 ?
Sr1 O2 Si 102.7(4) 2_655 1_555 ?
Sr1 O2 O1 123.9(3) 2_655 1_555 ?
Sr1 O2 O3 109.20(18) 2_655 1_555 ?
Sr1 O2 O3 67.05(14) 2_655 10_555 ?
Sr1 O2 Mn 102.7(4) 7_665 1_555 ?
Sr1 O2 Si 102.7(4) 7_665 1_555 ?
Sr1 O2 O1 123.9(3) 7_665 1_555 ?
Sr1 O2 O3 67.05(14) 7_665 1_555 ?
Sr1 O2 O3 109.21(18) 7_665 10_555 ?
O1 O2 O3 61.43(20) 1_555 1_555 ?
O1 O2 O3 61.43(20) 1_555 10_555 ?
O3 O2 O3 59.87(12) 1_555 10_555 ?
Sr2 O3 Sr2 118.76(17) 1_545 2_654 ?
Sr2 O3 Sr1 101.84(15) 1_545 7_665 ?
Sr2 O3 Mn 95.9(3) 1_545 1_555 ?
Sr2 O3 Si 95.9(3) 1_545 1_555 ?
Sr2 O3 O1 115.4(3) 1_545 1_555 ?
Sr2 O3 O2 106.96(19) 1_545 1_555 ?
Sr2 O3 O3 59.68(14) 1_545 10_555 ?
Sr2 O3 Sr1 98.74(15) 2_654 7_665 ?
Sr2 O3 Mn 140.64(18) 2_654 1_555 ?
Sr2 O3 Si 140.64(18) 2_654 1_555 ?
Sr2 O3 O1 108.11(17) 2_654 1_555 ?
Sr2 O3 O2 131.80(14) 2_654 1_555 ?
Sr2 O3 O3 160.24(14) 2_654 10_555 ?
Sr1 O3 Mn 91.1(3) 7_665 1_555 ?
Sr1 O3 Si 91.1(3) 7_665 1_555 ?
Sr1 O3 O1 112.6(2) 7_665 1_555 ?
Sr1 O3 O2 55.47(12) 7_665 1_555 ?
Sr1 O3 O3 100.81(15) 7_665 10_555 ?
O1 O3 O2 60.69(20) 1_555 1_555 ?
O1 O3 O3 61.23(18) 1_555 10_555 ?
O2 O3 O3 60.07(12) 1_555 10_555 ?
Sr2 OH Sr2 116.6(3) 1_545 3_665 ?
Sr2 OH Sr2 116.6(2) 1_545 5_455 ?
Sr2 OH OH 100.8(4) 1_545 7_555 ?
Sr2 OH OH 79.2(8) 1_545 8_555 ?
Sr2 OH H 100.8(10) 1_545 1_555 ?
Sr2 OH H 79.2(4) 1_545 2_555 ?
Sr2 OH H 100.8(6) 1_545 7_555 ?
Sr2 OH H 79.2(5) 1_545 8_555 ?
Sr2 OH Sr2 116.6(2) 3_665 5_455 ?
Sr2 OH OH 100.8(4) 3_665 7_555 ?
Sr2 OH OH 79.2(8) 3_665 8_555 ?
Sr2 OH H 100.8(10) 3_665 1_555 ?
Sr2 OH H 79.2(4) 3_665 2_555 ?
Sr2 OH H 100.8(6) 3_665 7_555 ?
Sr2 OH H 79.2(5) 3_665 8_555 ?
Sr2 OH OH 100.8(3) 5_455 7_555 ?
Sr2 OH OH 79.2(7) 5_455 8_555 ?
Sr2 OH H 100.8(10) 5_455 1_555 ?
Sr2 OH H 79.2(4) 5_455 2_555 ?
Sr2 OH H 100.8(6) 5_455 7_555 ?
Sr2 OH H 79.2(5) 5_455 8_555 ?
OH OH OH 180.0(12) 7_555 8_555 ?
OH OH H 180.0(7) 7_555 2_555 ?
OH OH H 180.0(9) 7_555 8_555 ?
OH OH H 180(2) 8_555 1_555 ?
OH OH H 180.0(16) 8_555 7_555 ?
H OH H 180.0(17) 1_555 2_555 ?
H OH H 180.0(19) 1_555 8_555 ?
H OH H 180.0(11) 2_555 7_555 ?
H OH H 180.0(13) 7_555 8_555 ?
Sr2 H Sr2 97.3(3) 1_545 3_665 ?
Sr2 H Sr2 97.3(3) 1_545 5_455 ?
Sr2 H OH 60.1(10) 1_545 1_555 ?
Sr2 H OH 119.9(4) 1_545 2_554 ?
Sr2 H OH 119.9(6) 1_545 7_555 ?
Sr2 H OH 60.1(5) 1_545 8_555 ?
Sr2 H H 119.9(14) 1_545 7_555 ?
Sr2 H H 60.1(4) 1_545 8_555 ?
Sr2 H Sr2 97.3(2) 3_665 5_455 ?
Sr2 H OH 60.1(10) 3_665 1_555 ?
Sr2 H OH 119.9(4) 3_665 2_554 ?
Sr2 H OH 119.9(6) 3_665 7_555 ?
Sr2 H OH 60.1(5) 3_665 8_555 ?
Sr2 H H 119.9(14) 3_665 7_555 ?
Sr2 H H 60.1(4) 3_665 8_555 ?
Sr2 H OH 60.1(9) 5_455 1_555 ?
Sr2 H OH 119.9(4) 5_455 2_554 ?
Sr2 H OH 119.9(6) 5_455 7_555 ?
Sr2 H OH 60.1(5) 5_455 8_555 ?
Sr2 H H 119.9(13) 5_455 7_555 ?
Sr2 H H 60.1(4) 5_455 8_555 ?
OH H OH 180.0(13) 1_555 2_554 ?
OH H OH 180.0(15) 1_555 7_555 ?
OH H H 180(2) 1_555 7_555 ?
OH H OH 180.0(8) 2_554 8_555 ?
OH H H 180.0(8) 2_554 8_555 ?
OH H OH 180.0(10) 7_555 8_555 ?
OH H H 180.0(10) 7_555 8_555 ?
OH H H 180.0(19) 8_555 7_555 ?
H H H 180.0(19) 7_555 8_555 ?

loop_
_geom_bond_atom_site_label_1
_geom_bond_atom_site_label_2
_geom_bond_distance
_geom_bond_site_symmetry_2
_geom_bond_publ_flag
Sr2 O1 2.771(6) 5_565 ?
Sr2 O2 2.522(5) 3_665 ?
Sr2 O3 2.657(4) 1_565 ?
Sr2 O3 2.532(3) 6_565 ?
Sr2 O3 2.532(3) 9_565 ?
Sr2 O3 2.657(4) 10_565 ?
Sr2 OH 2.508(5) 1_565 ?
Sr2 OH 2.508(5) 8_565 ?
Sr2 H 2.843(7) 1_565 ?
Sr2 H 2.843(7) 8_565 ?
Sr1 O1 2.547(5) 1_555 ?
Sr1 O1 2.547(3) 3_665 ?
Sr1 O1 2.547(4) 5_565 ?
Sr1 O2 2.626(4) 2_554 ?
Sr1 O2 2.626(4) 4_664 ?
Sr1 O2 2.626(3) 6_564 ?
Sr1 O3 2.936(3) 7_665 ?
Sr1 O3 2.936(4) 9_565 ?
Sr1 O3 2.936(2) 11_555 ?
Mn O1 1.702(10) 1_555 ?
Mn O2 1.665(7) 1_555 ?
Mn O3 1.665(4) 1_555 ?
Mn O3 1.665(4) 10_555 ?
Si O1 1.702(10) 1_555 ?
Si O2 1.665(7) 1_555 ?
Si O3 1.665(4) 1_555 ?
Si O3 1.665(4) 10_555 ?
O1 Sr2 2.771(4) 3_665 ?
O1 Sr1 2.547(5) 1_555 ?
O1 Sr1 2.547(5) 8_565 ?
O1 Mn 1.702(10) 1_555 ?
O1 Si 1.702(10) 1_555 ?
O1 O2 2.767(7) 1_555 ?
O1 O3 2.787(6) 1_555 ?
O1 O3 2.787(6) 10_555 ?
O2 Sr2 2.522(5) 5_565 ?
O2 Sr1 2.626(4) 2_655 ?
O2 Sr1 2.626(4) 7_665 ?
O2 Mn 1.665(7) 1_555 ?
O2 Si 1.665(7) 1_555 ?
O2 O1 2.767(7) 1_555 ?
O2 O3 2.688(3) 1_555 ?
O2 O3 2.688(3) 10_555 ?
O3 Sr2 2.657(4) 1_545 ?
O3 Sr2 2.532(3) 2_654 ?
O3 Sr1 2.936(3) 7_665 ?
O3 Mn 1.665(4) 1_555 ?
O3 Si 1.665(4) 1_555 ?
O3 O1 2.787(6) 1_555 ?
O3 O2 2.688(3) 1_555 ?
O3 O3 2.683(3) 10_555 ?
OH Sr2 2.508(5) 1_545 ?
OH Sr2 2.508(5) 3_665 ?
OH Sr2 2.508(3) 5_455 ?
OH OH 2.787(12) 7_555 ?
OH OH 0.937(12) 8_555 ?
OH H 0.950(15) 1_555 ?
OH H 2.774(15) 2_555 ?
OH H 1.837(15) 7_555 ?
OH H 1.887(15) 8_555 ?
H Sr2 2.843(7) 1_545 ?
H Sr2 2.843(7) 3_665 ?
H Sr2 2.843(7) 5_455 ?
H OH 0.950(15) 1_555 ?
H OH 2.774(15) 2_554 ?
H OH 1.837(15) 7_555 ?
H OH 1.887(15) 8_555 ?
H H 0.888(18) 7_555 ?
H H 2.836(18) 8_555 ?
